data_2018724
loop_
_publ_author_name
'Guo, Jian-Hua'

_publ_section_title
;
 Metal complexes with chloride and triazole-based ligands: investigation
 of a well-resolved up--up--down--down (uudd) cyclic water tetramer and
 <i>X</i>---H&#x00B7;&#x00B7;&#x00B7;Cl (<i>X</i> = O and C)
 hydrogen-bonding interactions
;
_journal_coeditor_code SK3456
_journal_issue 12
_journal_name_full 'Acta Crystallographica Section C'
_journal_page_first m344
_journal_page_last m346
_journal_paper_doi 10.1107/S0108270112045362
_journal_volume 68
_journal_year 2012
_chemical_formula_iupac '[Cu Cl2 (C11 H11 N3 O)4], 6H2 O'
_chemical_formula_moiety 'C44 H44 Cl2 Cu N12 O4, 6(H2 O)'
_chemical_formula_sum 'C44 H56 Cl2 Cu N12 O10'
_chemical_formula_weight 1047.45
_chemical_name_systematic
;<i>trans</i>-dichloridotetrakis[1-phenyl-3-(1<i>H</i>-1,2,4-triazol-1-yl-
\k<i>N</i>^4^)propan-1-one]copper(II) hexahydrate
;
_space_group_IT_number 14
_symmetry_cell_setting monoclinic
_symmetry_space_group_name_Hall '-P 2ybc'
_symmetry_space_group_name_H-M 'P 1 21/c 1'
_atom_sites_solution_hydrogens geom
_atom_sites_solution_primary direct
_atom_sites_solution_secondary difmap
_audit_creation_method SHELXL97
_cell_angle_alpha 90.00
_cell_angle_beta 95.1230(10)
_cell_angle_gamma 90.00
_cell_formula_units_Z 2
_cell_length_a 7.9853(6)
_cell_length_b 10.8365(7)
_cell_length_c 28.974(2)
_cell_measurement_reflns_used 4452
_cell_measurement_temperature 293(2)
_cell_measurement_theta_max 25.39
_cell_measurement_theta_min 2.35
_cell_volume 2497.2(3)
_computing_cell_refinement 'APEX2 (Bruker, 2003)'
_computing_data_collection 'APEX2 (Bruker, 2003)'
_computing_data_reduction 'SAINT (Bruker, 2003)'
_computing_molecular_graphics
;
SHELXTL (Sheldrick, 2008) and DIAMOND (Brandenburg & Berndt,
2005)
;
_computing_publication_material 'SHELXTL (Sheldrick, 2008)'
_computing_structure_refinement 'SHELXL97 (Sheldrick, 2008)'
_computing_structure_solution 'SHELXS97 (Sheldrick, 2008)'
_diffrn_ambient_temperature 293(2)
_diffrn_measured_fraction_theta_full 0.983
_diffrn_measured_fraction_theta_max 0.983
_diffrn_measurement_device_type 'Bruker APEXII CCD area-detector'
_diffrn_measurement_method '\f and \w'
_diffrn_radiation_monochromator graphite
_diffrn_radiation_source 'fine-focus sealed tube'
_diffrn_radiation_type MoK\a
_diffrn_radiation_wavelength 0.71073
_diffrn_reflns_av_R_equivalents 0.0226
_diffrn_reflns_av_sigmaI/netI 0.0294
_diffrn_reflns_limit_h_max 10
_diffrn_reflns_limit_h_min -10
_diffrn_reflns_limit_k_max 12
_diffrn_reflns_limit_k_min -14
_diffrn_reflns_limit_l_max 35
_diffrn_reflns_limit_l_min -38
_diffrn_reflns_number 16593
_diffrn_reflns_theta_full 27.92
_diffrn_reflns_theta_max 27.92
_diffrn_reflns_theta_min 2.01
_exptl_absorpt_coefficient_mu 0.612
_exptl_absorpt_correction_T_max 0.8772
_exptl_absorpt_correction_T_min 0.8283
_exptl_absorpt_correction_type multi-scan
_exptl_absorpt_process_details '(SADABS; Bruker, 2003)'
_exptl_crystal_colour green
_exptl_crystal_density_diffrn 1.393
_exptl_crystal_density_method 'not measured'
_exptl_crystal_description block
_exptl_crystal_F_000 1094
_exptl_crystal_size_max 0.32
_exptl_crystal_size_mid 0.28
_exptl_crystal_size_min 0.22
_refine_diff_density_max 0.355
_refine_diff_density_min -0.287
_refine_ls_extinction_method none
_refine_ls_goodness_of_fit_ref 1.046
_refine_ls_hydrogen_treatment constr
_refine_ls_matrix_type full
_refine_ls_number_parameters 313
_refine_ls_number_reflns 5891
_refine_ls_number_restraints 0
_refine_ls_restrained_S_all 1.046
_refine_ls_R_factor_all 0.0516
_refine_ls_R_factor_gt 0.0346
_refine_ls_shift/su_max 0.000
_refine_ls_shift/su_mean 0.000
_refine_ls_structure_factor_coef Fsqd
_refine_ls_weighting_details 'calc w = 1/[\s^2^(Fo^2^)+(0.0421P)^2^+0.6416P] where P=(Fo^2^+2Fc^2^)/3'
_refine_ls_weighting_scheme calc
_refine_ls_wR_factor_gt 0.0862
_refine_ls_wR_factor_ref 0.0925
_reflns_number_gt 4473
_reflns_number_total 5891
_reflns_threshold_expression I>2\s(I)
_cod_data_source_file sk3456.cif
_cod_data_source_block I
_cod_original_sg_symbol_H-M 'P 21/c'
_cod_database_code 2018724
_cod_database_fobs_code 2018724

loop_
_symmetry_equiv_pos_as_xyz
'x, y, z'
'-x, y+1/2, -z+1/2'
'-x, -y, -z'
'x, -y-1/2, z-1/2'

loop_
_atom_site_type_symbol
_atom_site_label
_atom_site_fract_x
_atom_site_fract_y
_atom_site_fract_z
_atom_site_U_iso_or_equiv
_atom_site_adp_type
_atom_site_calc_flag
_atom_site_refinement_flags
_atom_site_occupancy
_atom_site_symmetry_multiplicity
Cu Cu1 0.0000 0.5000 0.0000 0.03106(9) Uani d S 1 2
Cl Cl1 -0.18258(6) 0.34110(4) 0.051372(15) 0.04099(12) Uani d . 1 1
O O1 -0.2697(2) 0.65408(13) 0.17904(6) 0.0686(5) Uani d . 1 1
O O2 0.6076(2) 0.15005(13) 0.19332(5) 0.0613(4) Uani d . 1 1
O O3 0.0150(2) 0.09050(14) 0.07526(6) 0.0724(5) Uani d . 1 1
H H3A -0.0329 0.0206 0.0720 0.087 Uiso d R 1 1
H H3B -0.0467 0.1517 0.0665 0.087 Uiso d R 1 1
O O4 0.5432(3) 0.17508(19) -0.00309(7) 0.0943(7) Uani d . 1 1
H H4A 0.6111 0.2276 0.0099 0.113 Uiso d R 1 1
H H4B 0.5175 0.1130 0.0130 0.113 Uiso d R 1 1
O O5 0.3414(3) 0.0316(2) 0.05056(8) 0.1026(7) Uani d . 1 1
H H5A 0.3201 -0.0154 0.0277 0.123 Uiso d R 1 1
H H5B 0.2587 0.0709 0.0592 0.123 Uiso d R 1 1
N N1 -0.07581(18) 0.64617(12) 0.03713(5) 0.0320(3) Uani d . 1 1
N N2 -0.1027(2) 0.84014(14) 0.06113(6) 0.0463(4) Uani d . 1 1
N N3 -0.21651(18) 0.76593(13) 0.07922(5) 0.0344(3) Uani d . 1 1
N N4 0.20256(17) 0.47475(12) 0.04594(5) 0.0322(3) Uani d . 1 1
N N5 0.38467(18) 0.39148(13) 0.09646(5) 0.0340(3) Uani d . 1 1
N N6 0.4476(2) 0.50480(14) 0.08814(6) 0.0455(4) Uani d . 1 1
C C1 -0.1986(2) 0.65168(16) 0.06465(6) 0.0341(4) Uani d . 1 1
H H1 -0.2632 0.5848 0.0726 0.041 Uiso calc R 1 1
C C2 -0.0212(3) 0.76395(17) 0.03612(6) 0.0425(4) Uani d . 1 1
H H2 0.0665 0.7888 0.0192 0.051 Uiso calc R 1 1
C C3 -0.3371(2) 0.81892(19) 0.10882(6) 0.0452(5) Uani d . 1 1
H H3A' -0.4219 0.7577 0.1142 0.054 Uiso calc R 1 1
H H3B' -0.3931 0.8886 0.0931 0.054 Uiso calc R 1 1
C C4 -0.2517(2) 0.86114(17) 0.15501(6) 0.0401(4) Uani d . 1 1
H H4A' -0.1432 0.8966 0.1501 0.048 Uiso calc R 1 1
H H4B' -0.3192 0.9253 0.1676 0.048 Uiso calc R 1 1
C C5 -0.2267(2) 0.75801(17) 0.18972(6) 0.0406(4) Uani d . 1 1
C C6 -0.1487(2) 0.78626(17) 0.23705(6) 0.0385(4) Uani d . 1 1
C C7 -0.0823(3) 0.90101(19) 0.24902(7) 0.0482(5) Uani d . 1 1
H H7 -0.0880 0.9646 0.2274 0.058 Uiso calc R 1 1
C C8 -0.0069(3) 0.9209(2) 0.29354(7) 0.0596(6) Uani d . 1 1
H H8 0.0383 0.9979 0.3016 0.072 Uiso calc R 1 1
C C9 0.0011(3) 0.8283(3) 0.32547(7) 0.0624(6) Uani d . 1 1
H H9 0.0519 0.8422 0.3552 0.075 Uiso calc R 1 1
C C10 -0.0654(3) 0.7147(2) 0.31406(8) 0.0635(6) Uani d . 1 1
H H10 -0.0602 0.6519 0.3360 0.076 Uiso calc R 1 1
C C11 -0.1397(3) 0.6935(2) 0.27019(7) 0.0536(5) Uani d . 1 1
H H11 -0.1844 0.6161 0.2626 0.064 Uiso calc R 1 1
C C12 0.3340(2) 0.55063(18) 0.05777(6) 0.0424(4) Uani d . 1 1
H H12 0.3427 0.6292 0.0453 0.051 Uiso calc R 1 1
C C13 0.2404(2) 0.37564(17) 0.07120(6) 0.0371(4) Uani d . 1 1
H H13 0.1748 0.3047 0.0712 0.045 Uiso calc R 1 1
C C14 0.4767(2) 0.30298(17) 0.12726(6) 0.0395(4) Uani d . 1 1
H H14A 0.5840 0.2850 0.1155 0.047 Uiso calc R 1 1
H H14B 0.4134 0.2266 0.1274 0.047 Uiso calc R 1 1
C C15 0.5066(2) 0.35133(16) 0.17636(6) 0.0380(4) Uani d . 1 1
H H15A 0.5793 0.4231 0.1768 0.046 Uiso calc R 1 1
H H15B 0.4004 0.3763 0.1873 0.046 Uiso calc R 1 1
C C16 0.5870(2) 0.25317(17) 0.20801(6) 0.0383(4) Uani d . 1 1
C C17 0.6397(2) 0.28372(17) 0.25732(6) 0.0381(4) Uani d . 1 1
C C18 0.7150(3) 0.1921(2) 0.28553(7) 0.0530(5) Uani d . 1 1
H H18 0.7290 0.1135 0.2735 0.064 Uiso calc R 1 1
C C19 0.7694(3) 0.2165(3) 0.33131(8) 0.0642(6) Uani d . 1 1
H H19 0.8209 0.1549 0.3499 0.077 Uiso calc R 1 1
C C20 0.7471(3) 0.3318(3) 0.34914(7) 0.0625(6) Uani d . 1 1
H H20 0.7839 0.3484 0.3799 0.075 Uiso calc R 1 1
C C21 0.6713(3) 0.4224(2) 0.32215(7) 0.0596(6) Uani d . 1 1
H H21 0.6557 0.5003 0.3346 0.072 Uiso calc R 1 1
C C22 0.6172(3) 0.39892(19) 0.27614(7) 0.0477(5) Uani d . 1 1
H H22 0.5655 0.4611 0.2579 0.057 Uiso calc R 1 1

loop_
_atom_site_aniso_label
_atom_site_aniso_U_11
_atom_site_aniso_U_22
_atom_site_aniso_U_33
_atom_site_aniso_U_12
_atom_site_aniso_U_13
_atom_site_aniso_U_23
Cu1 0.03373(16) 0.03098(16) 0.02706(15) 0.00256(12) -0.00507(11) -0.00742(11)
Cl1 0.0458(3) 0.0407(2) 0.0371(2) -0.00502(19) 0.00724(19) -0.00097(18)
O1 0.0981(13) 0.0392(9) 0.0639(10) -0.0081(8) -0.0183(9) -0.0068(7)
O2 0.0895(12) 0.0385(8) 0.0522(9) 0.0086(8) -0.0145(8) -0.0008(7)
O3 0.0804(12) 0.0396(9) 0.0962(13) -0.0028(8) 0.0024(10) -0.0011(8)
O4 0.1078(16) 0.0795(13) 0.0904(14) -0.0414(12) -0.0204(12) 0.0056(10)
O5 0.0930(16) 0.1017(16) 0.1142(18) -0.0024(12) 0.0147(13) 0.0027(13)
N1 0.0364(8) 0.0310(7) 0.0282(7) -0.0015(6) 0.0018(6) -0.0060(6)
N2 0.0634(11) 0.0322(8) 0.0446(9) -0.0036(7) 0.0125(8) -0.0075(7)
N3 0.0374(8) 0.0367(8) 0.0288(7) 0.0023(6) 0.0014(6) -0.0054(6)
N4 0.0333(8) 0.0321(8) 0.0301(7) -0.0028(6) -0.0026(6) -0.0016(6)
N5 0.0348(8) 0.0349(8) 0.0313(7) -0.0027(6) -0.0031(6) 0.0035(6)
N6 0.0415(9) 0.0406(9) 0.0513(9) -0.0109(7) -0.0125(7) 0.0092(7)
C1 0.0351(9) 0.0320(9) 0.0346(9) -0.0019(7) -0.0003(7) -0.0045(7)
C2 0.0526(12) 0.0358(10) 0.0410(10) -0.0086(8) 0.0144(9) -0.0081(8)
C3 0.0415(11) 0.0567(12) 0.0368(10) 0.0155(9) 0.0006(8) -0.0094(9)
C4 0.0468(11) 0.0397(10) 0.0339(9) 0.0076(8) 0.0040(8) -0.0078(8)
C5 0.0409(10) 0.0395(10) 0.0414(10) 0.0041(8) 0.0025(8) -0.0069(8)
C6 0.0389(10) 0.0411(10) 0.0360(9) 0.0041(8) 0.0059(8) -0.0024(8)
C7 0.0565(13) 0.0494(12) 0.0379(10) -0.0070(10) 0.0008(9) -0.0019(9)
C8 0.0597(14) 0.0709(16) 0.0470(12) -0.0109(12) -0.0020(10) -0.0140(11)
C9 0.0534(13) 0.098(2) 0.0346(11) 0.0095(13) -0.0035(9) -0.0055(12)
C10 0.0773(17) 0.0725(16) 0.0406(12) 0.0171(13) 0.0053(11) 0.0105(11)
C11 0.0666(14) 0.0477(12) 0.0467(12) 0.0037(10) 0.0067(10) 0.0045(9)
C12 0.0454(11) 0.0352(10) 0.0441(10) -0.0090(8) -0.0096(9) 0.0068(8)
C13 0.0366(10) 0.0367(9) 0.0368(9) -0.0061(7) -0.0038(7) 0.0007(7)
C14 0.0421(10) 0.0395(10) 0.0356(9) 0.0049(8) -0.0033(8) 0.0046(8)
C15 0.0392(10) 0.0377(10) 0.0358(9) 0.0001(8) -0.0028(7) 0.0038(7)
C16 0.0383(10) 0.0360(10) 0.0396(10) -0.0027(8) -0.0024(8) 0.0044(8)
C17 0.0332(9) 0.0443(10) 0.0363(9) -0.0023(8) 0.0010(7) 0.0077(8)
C18 0.0589(14) 0.0539(13) 0.0452(11) 0.0064(10) -0.0011(10) 0.0108(9)
C19 0.0633(15) 0.0847(18) 0.0428(12) 0.0104(13) -0.0059(10) 0.0190(12)
C20 0.0528(13) 0.099(2) 0.0347(11) 0.0012(13) -0.0029(9) 0.0019(12)
C21 0.0611(14) 0.0706(16) 0.0461(12) 0.0019(12) -0.0008(10) -0.0115(11)
C22 0.0503(12) 0.0498(12) 0.0418(11) 0.0040(9) -0.0031(9) 0.0022(9)

loop_
_atom_type_symbol
_atom_type_description
_atom_type_scat_dispersion_real
_atom_type_scat_dispersion_imag
_atom_type_scat_source
C C 0.0033 0.0016 'International Tables Vol C Tables 4.2.6.8 and 6.1.1.4'
H H 0.0000 0.0000 'International Tables Vol C Tables 4.2.6.8 and 6.1.1.4'
N N 0.0061 0.0033 'International Tables Vol C Tables 4.2.6.8 and 6.1.1.4'
O O 0.0106 0.0060 'International Tables Vol C Tables 4.2.6.8 and 6.1.1.4'
Cl Cl 0.1484 0.1585 'International Tables Vol C Tables 4.2.6.8 and 6.1.1.4'
Cu Cu 0.3201 1.2651 'International Tables Vol C Tables 4.2.6.8 and 6.1.1.4'

loop_
_geom_angle_atom_site_label_1
_geom_angle_atom_site_label_2
_geom_angle_atom_site_label_3
_geom_angle_site_symmetry_1
_geom_angle_site_symmetry_3
_geom_angle
_geom_angle_publ_flag
N4 Cu1 N4 . 3_565 180 ?
N4 Cu1 N1 . . 90.89(5) yes
N4 Cu1 N1 3_565 . 89.11(5) yes
N4 Cu1 N1 . 3_565 89.11(5) ?
N4 Cu1 N1 3_565 3_565 90.89(5) ?
N1 Cu1 N1 . 3_565 180 ?
H3A O3 H3B . . 114.8 ?
H4A O4 H4B . . 117.3 ?
H5A O5 H5B . . 115.5 ?
C1 N1 C2 . . 103.27(14) ?
C1 N1 Cu1 . . 128.79(11) ?
C2 N1 Cu1 . . 127.71(12) ?
C2 N2 N3 . . 102.93(14) ?
C1 N3 N2 . . 109.75(14) ?
C1 N3 C3 . . 130.63(16) ?
N2 N3 C3 . . 119.59(15) ?
C13 N4 C12 . . 102.72(14) ?
C13 N4 Cu1 . . 127.31(12) ?
C12 N4 Cu1 . . 129.95(12) ?
C13 N5 N6 . . 109.76(14) ?
C13 N5 C14 . . 128.26(15) ?
N6 N5 C14 . . 121.88(14) ?
C12 N6 N5 . . 102.60(14) ?
N1 C1 N3 . . 110.06(15) ?
N1 C1 H1 . . 125.0 ?
N3 C1 H1 . . 125.0 ?
N2 C2 N1 . . 113.98(17) ?
N2 C2 H2 . . 123.0 ?
N1 C2 H2 . . 123.0 ?
N3 C3 C4 . . 111.58(15) ?
N3 C3 H3A' . . 109.3 ?
C4 C3 H3A' . . 109.3 ?
N3 C3 H3B' . . 109.3 ?
C4 C3 H3B' . . 109.3 ?
H3A' C3 H3B' . . 108.0 ?
C5 C4 C3 . . 112.82(16) ?
C5 C4 H4A' . . 109.0 ?
C3 C4 H4A' . . 109.0 ?
C5 C4 H4B' . . 109.0 ?
C3 C4 H4B' . . 109.0 ?
H4A' C4 H4B' . . 107.8 ?
O1 C5 C6 . . 120.91(18) ?
O1 C5 C4 . . 120.19(17) ?
C6 C5 C4 . . 118.90(16) ?
C7 C6 C11 . . 118.84(18) ?
C7 C6 C5 . . 122.40(17) ?
C11 C6 C5 . . 118.75(18) ?
C6 C7 C8 . . 119.8(2) ?
C6 C7 H7 . . 120.1 ?
C8 C7 H7 . . 120.1 ?
C9 C8 C7 . . 120.4(2) ?
C9 C8 H8 . . 119.8 ?
C7 C8 H8 . . 119.8 ?
C8 C9 C10 . . 120.3(2) ?
C8 C9 H9 . . 119.8 ?
C10 C9 H9 . . 119.8 ?
C9 C10 C11 . . 120.0(2) ?
C9 C10 H10 . . 120.0 ?
C11 C10 H10 . . 120.0 ?
C10 C11 C6 . . 120.7(2) ?
C10 C11 H11 . . 119.6 ?
C6 C11 H11 . . 119.6 ?
N6 C12 N4 . . 114.62(16) ?
N6 C12 H12 . . 122.7 ?
N4 C12 H12 . . 122.7 ?
N4 C13 N5 . . 110.30(15) ?
N4 C13 H13 . . 124.8 ?
N5 C13 H13 . . 124.8 ?
N5 C14 C15 . . 112.01(15) ?
N5 C14 H14A . . 109.2 ?
C15 C14 H14A . . 109.2 ?
N5 C14 H14B . . 109.2 ?
C15 C14 H14B . . 109.2 ?
H14A C14 H14B . . 107.9 ?
C16 C15 C14 . . 110.45(15) ?
C16 C15 H15A . . 109.6 ?
C14 C15 H15A . . 109.6 ?
C16 C15 H15B . . 109.6 ?
C14 C15 H15B . . 109.6 ?
H15A C15 H15B . . 108.1 ?
O2 C16 C17 . . 120.38(16) ?
O2 C16 C15 . . 120.02(17) ?
C17 C16 C15 . . 119.61(16) ?
C22 C17 C18 . . 118.62(18) ?
C22 C17 C16 . . 122.96(16) ?
C18 C17 C16 . . 118.41(18) ?
C19 C18 C17 . . 120.6(2) ?
C19 C18 H18 . . 119.7 ?
C17 C18 H18 . . 119.7 ?
C20 C19 C18 . . 119.7(2) ?
C20 C19 H19 . . 120.1 ?
C18 C19 H19 . . 120.1 ?
C21 C20 C19 . . 120.5(2) ?
C21 C20 H20 . . 119.8 ?
C19 C20 H20 . . 119.8 ?
C20 C21 C22 . . 120.2(2) ?
C20 C21 H21 . . 119.9 ?
C22 C21 H21 . . 119.9 ?
C17 C22 C21 . . 120.35(19) ?
C17 C22 H22 . . 119.8 ?
C21 C22 H22 . . 119.8 ?

loop_
_geom_bond_atom_site_label_1
_geom_bond_atom_site_label_2
_geom_bond_site_symmetry_2
_geom_bond_distance
_geom_bond_publ_flag
Cu1 N4 . 2.0196(13) yes
Cu1 N4 3_565 2.0196(13) ?
Cu1 N1 . 2.0370(13) yes
Cu1 N1 3_565 2.0370(13) ?
Cu1 Cl1 . 2.7738(5) yes
Cu1 Cl1 3_565 2.7738(5) ?
O1 C5 . 1.210(2) ?
O2 C16 . 1.212(2) ?
O3 H3A . 0.8504 ?
O3 H3B . 0.8506 ?
O4 H4A . 0.8500 ?
O4 H4B . 0.8544 ?
O5 H5A . 0.8407 ?
O5 H5B . 0.8418 ?
N1 C1 . 1.319(2) ?
N1 C2 . 1.350(2) ?
N2 C2 . 1.309(2) ?
N2 N3 . 1.354(2) ?
N3 C1 . 1.320(2) ?
N3 C3 . 1.463(2) ?
N4 C13 . 1.319(2) ?
N4 C12 . 1.353(2) ?
N5 C13 . 1.320(2) ?
N5 N6 . 1.3566(19) ?
N5 C14 . 1.462(2) ?
N6 C12 . 1.304(2) ?
C1 H1 . 0.9300 ?
C2 H2 . 0.9300 ?
C3 C4 . 1.517(2) ?
C3 H3A' . 0.9700 ?
C3 H3B' . 0.9700 ?
C4 C5 . 1.505(3) ?
C4 H4A' . 0.9700 ?
C4 H4B' . 0.9700 ?
C5 C6 . 1.486(2) ?
C6 C7 . 1.384(3) ?
C6 C11 . 1.388(3) ?
C7 C8 . 1.391(3) ?
C7 H7 . 0.9300 ?
C8 C9 . 1.363(3) ?
C8 H8 . 0.9300 ?
C9 C10 . 1.369(3) ?
C9 H9 . 0.9300 ?
C10 C11 . 1.373(3) ?
C10 H10 . 0.9300 ?
C11 H11 . 0.9300 ?
C12 H12 . 0.9300 ?
C13 H13 . 0.9300 ?
C14 C15 . 1.515(2) ?
C14 H14A . 0.9700 ?
C14 H14B . 0.9700 ?
C15 C16 . 1.510(2) ?
C15 H15A . 0.9700 ?
C15 H15B . 0.9700 ?
C16 C17 . 1.490(2) ?
C17 C22 . 1.380(3) ?
C17 C18 . 1.389(3) ?
C18 C19 . 1.384(3) ?
C18 H18 . 0.9300 ?
C19 C20 . 1.370(3) ?
C19 H19 . 0.9300 ?
C20 C21 . 1.363(3) ?
C20 H20 . 0.9300 ?
C21 C22 . 1.388(3) ?
C21 H21 . 0.9300 ?
C22 H22 . 0.9300 ?

loop_
_geom_hbond_atom_site_label_D
_geom_hbond_atom_site_label_H
_geom_hbond_atom_site_label_A
_geom_hbond_site_symmetry_A
_geom_hbond_distance_DH
_geom_hbond_distance_HA
_geom_hbond_distance_DA
_geom_hbond_angle_DHA
O3 H3A N2 1_545 0.85 2.05 2.888(2) 169
O3 H3B Cl1 . 0.85 2.34 3.1853(17) 170
O4 H4A Cl1 1_655 0.85 2.31 3.1469(18) 170
O4 H4B O5 . 0.85 2.05 2.807(3) 147
O5 H5A O4 3_655 0.84 2.20 2.825(3) 131
O5 H5B O3 . 0.84 2.05 2.837(3) 155
C9 H9 Cl1 2 0.93 2.81 3.732(2) 169

loop_
_geom_torsion_atom_site_label_1
_geom_torsion_atom_site_label_2
_geom_torsion_atom_site_label_3
_geom_torsion_atom_site_label_4
_geom_torsion_site_symmetry_1
_geom_torsion
N4 Cu1 N1 C1 . -104.33(15)
N4 Cu1 N1 C1 3_565 75.67(15)
N4 Cu1 N1 C2 . 82.13(15)
N4 Cu1 N1 C2 3_565 -97.87(15)
C2 N2 N3 C1 . 0.0(2)
C2 N2 N3 C3 . -178.24(16)
N1 Cu1 N4 C13 . 119.76(15)
N1 Cu1 N4 C13 3_565 -60.24(15)
N1 Cu1 N4 C12 . -62.34(17)
N1 Cu1 N4 C12 3_565 117.66(17)
C13 N5 N6 C12 . 0.1(2)
C14 N5 N6 C12 . 176.73(17)
C2 N1 C1 N3 . 0.03(19)
Cu1 N1 C1 N3 . -174.73(11)
N2 N3 C1 N1 . 0.0(2)
C3 N3 C1 N1 . 177.98(16)
N3 N2 C2 N1 . 0.0(2)
C1 N1 C2 N2 . 0.0(2)
Cu1 N1 C2 N2 . 174.81(13)
C1 N3 C3 C4 . 112.7(2)
N2 N3 C3 C4 . -69.5(2)
N3 C3 C4 C5 . -83.5(2)
C3 C4 C5 O1 . 1.7(3)
C3 C4 C5 C6 . -178.31(16)
O1 C5 C6 C7 . 173.1(2)
C4 C5 C6 C7 . -6.9(3)
O1 C5 C6 C11 . -5.7(3)
C4 C5 C6 C11 . 174.27(18)
C11 C6 C7 C8 . 0.5(3)
C5 C6 C7 C8 . -178.3(2)
C6 C7 C8 C9 . -0.3(3)
C7 C8 C9 C10 . -0.2(4)
C8 C9 C10 C11 . 0.4(4)
C9 C10 C11 C6 . -0.2(4)
C7 C6 C11 C10 . -0.3(3)
C5 C6 C11 C10 . 178.6(2)
N5 N6 C12 N4 . -0.1(2)
C13 N4 C12 N6 . 0.0(2)
Cu1 N4 C12 N6 . -178.30(13)
C12 N4 C13 N5 . 0.1(2)
Cu1 N4 C13 N5 . 178.45(11)
N6 N5 C13 N4 . -0.1(2)
C14 N5 C13 N4 . -176.48(16)
C13 N5 C14 C15 . -122.42(19)
N6 N5 C14 C15 . 61.6(2)
N5 C14 C15 C16 . 174.65(15)
C14 C15 C16 O2 . -5.0(3)
C14 C15 C16 C17 . 175.35(16)
O2 C16 C17 C22 . -179.0(2)
C15 C16 C17 C22 . 0.6(3)
O2 C16 C17 C18 . 1.0(3)
C15 C16 C17 C18 . -179.31(18)
C22 C17 C18 C19 . -1.3(3)
C16 C17 C18 C19 . 178.6(2)
C17 C18 C19 C20 . 0.7(4)
C18 C19 C20 C21 . 0.2(4)
C19 C20 C21 C22 . -0.6(4)
C18 C17 C22 C21 . 0.9(3)
C16 C17 C22 C21 . -179.01(19)
C20 C21 C22 C17 . 0.0(3)
